data_7157552
loop_
_publ_author_name
'Mori, Daiki'
'Yoneda, Tomoki'
'Suzuki, Masaaki'
'Hoshino, Tyuji'
'Neya, Saburo'

_publ_section_title
;
 Deprotection of a benzyl unit induces a 22\p aromatic macrocycle of
 3-oxypyripentaphyrin(0.1.1.1.0) with strong NIR absorption.
;
_journal_issue 28
_journal_name_full 'Organic &amp; biomolecular chemistry'
_journal_page_first 5334
_journal_page_last 5338
_journal_paper_doi 10.1039/d0ob01213k
_journal_volume 18
_journal_year 2020
_chemical_formula_sum 'C55 H33 Cl3 F15 N5 O'
_chemical_formula_weight 1171.21
_space_group_crystal_system triclinic
_space_group_IT_number 2
_space_group_name_Hall '-P 1'
_space_group_name_H-M_alt 'P -1'
_atom_sites_solution_hydrogens geom
_audit_creation_method SHELXL-2014/7
_audit_update_record
;
2020-04-10 deposited with the CCDC.	2020-06-22 downloaded from the CCDC.
;
_cell_angle_alpha 70.8480(10)
_cell_angle_beta 80.5960(10)
_cell_angle_gamma 66.0900(10)
_cell_formula_units_Z 2
_cell_length_a 13.2433(3)
_cell_length_b 13.7134(3)
_cell_length_c 15.7312(4)
_cell_measurement_reflns_used 14145
_cell_measurement_temperature 93(2)
_cell_measurement_theta_max 78.245
_cell_measurement_theta_min 2.975
_cell_volume 2465.69(10)
_computing_structure_refinement 'SHELXL-2014/7 (Sheldrick, 2014)'
_diffrn_ambient_temperature 93(2)
_diffrn_detector_area_resol_mean 10.0
_diffrn_measured_fraction_theta_full 0.979
_diffrn_measured_fraction_theta_max 0.977
_diffrn_measurement_device_type 'Rugaku R-AXIS RAPID'
_diffrn_measurement_method \w
_diffrn_radiation_type CuK\a
_diffrn_radiation_wavelength 1.54187
_diffrn_reflns_av_R_equivalents 0.0949
_diffrn_reflns_av_unetI/netI 0.1021
_diffrn_reflns_Laue_measured_fraction_full 0.979
_diffrn_reflns_Laue_measured_fraction_max 0.977
_diffrn_reflns_limit_h_max 15
_diffrn_reflns_limit_h_min -15
_diffrn_reflns_limit_k_max 15
_diffrn_reflns_limit_k_min -16
_diffrn_reflns_limit_l_max 18
_diffrn_reflns_limit_l_min -18
_diffrn_reflns_number 26697
_diffrn_reflns_point_group_measured_fraction_full 0.979
_diffrn_reflns_point_group_measured_fraction_max 0.977
_diffrn_reflns_theta_full 67.687
_diffrn_reflns_theta_max 68.249
_diffrn_reflns_theta_min 3.653
_exptl_absorpt_coefficient_mu 2.622
_exptl_absorpt_correction_type multi-scan
_exptl_crystal_colour green
_exptl_crystal_density_diffrn 1.578
_exptl_crystal_description prism
_exptl_crystal_F_000 1184
_exptl_transmission_factor_max 1.000000
_exptl_transmission_factor_min 0.578248
_refine_diff_density_max 0.898
_refine_diff_density_min -1.050
_refine_diff_density_rms 0.086
_refine_ls_extinction_method none
_refine_ls_goodness_of_fit_ref 1.120
_refine_ls_hydrogen_treatment constr
_refine_ls_matrix_type full
_refine_ls_number_parameters 722
_refine_ls_number_reflns 8822
_refine_ls_number_restraints 0
_refine_ls_restrained_S_all 1.120
_refine_ls_R_factor_all 0.1160
_refine_ls_R_factor_gt 0.0841
_refine_ls_shift/su_max 0.002
_refine_ls_shift/su_mean 0.000
_refine_ls_structure_factor_coef Fsqd
_refine_ls_weighting_details 'w=1/[\s^2^(Fo^2^)+(0.1111P)^2^+1.8400P] where P=(Fo^2^+2Fc^2^)/3'
_refine_ls_weighting_scheme calc
_refine_ls_wR_factor_gt 0.2201
_refine_ls_wR_factor_ref 0.2495
_reflns_Friedel_coverage 0.000
_reflns_number_gt 5878
_reflns_number_total 8822
_reflns_threshold_expression 'I > 2\s(I)'
_cod_data_source_file d0ob01213k2.cif
_cod_data_source_block 1203DM_a
_cod_depositor_comments
;
The following automatic conversions were performed:

data item '_exptl_absorpt_correction_type' value 'Multi-Scan' was
changed to 'multi-scan' in accordance with the
/home/data/users/saulius/crontab/automatic-downloads/rss-feeds/RSC/lib/dictionaries/cif_core.dic
dictionary named 'cif_core.dic' version 2.4.2 last updated on
2011-04-26.

Automatic conversion script
Id: cif_fix_values 7556 2019-12-06 15:28:31Z antanas 

 Adding full bibliography for 7157552--7157553.cif.
;
_cod_database_code 7157552
_shelx_shelxl_version_number 2014/7
_shelx_space_group_comment
;
The symmetry employed for this shelxl refinement is uniquely defined
by the following loop, which should always be used as a source of
symmetry information in preference to the above space-group names.
They are only intended as comments.
;

loop_
_space_group_symop_operation_xyz
'x, y, z'
'-x, -y, -z'

loop_
_atom_site_label
_atom_site_type_symbol
_atom_site_fract_x
_atom_site_fract_y
_atom_site_fract_z
_atom_site_U_iso_or_equiv
_atom_site_adp_type
_atom_site_occupancy
_atom_site_site_symmetry_order
_atom_site_calc_flag
_atom_site_refinement_flags_posn
_atom_site_refinement_flags_adp
_atom_site_refinement_flags_occupancy
_atom_site_disorder_assembly
_atom_site_disorder_group
C1 C 0.7357(4) 0.4426(3) 0.5597(3) 0.0356(10) Uani 1 1 d . . . . .
C2 C 0.6759(4) 0.3866(3) 0.6264(3) 0.0355(10) Uani 1 1 d . . . . .
C3 C 0.6062(4) 0.3495(4) 0.5992(3) 0.0445(11) Uani 1 1 d . . . . .
H1 H 0.5658 0.3128 0.6414 0.053 Uiso 1 1 calc R U . . .
C4 C 0.5987(4) 0.3687(4) 0.5078(3) 0.0470(12) Uani 1 1 d . . . . .
H2 H 0.5535 0.3437 0.4882 0.056 Uiso 1 1 calc R U . . .
C5 C 0.6582(4) 0.4249(4) 0.4456(3) 0.0407(11) Uani 1 1 d . . . . .
N1 N 0.7252(3) 0.4624(3) 0.4721(2) 0.0416(9) Uani 1 1 d . . . . .
C6 C 0.6575(4) 0.4497(4) 0.3482(3) 0.0381(10) Uani 1 1 d . . . . .
C7 C 0.6293(4) 0.4038(4) 0.2924(3) 0.0416(11) Uani 1 1 d . . . . .
C8 C 0.6565(4) 0.4551(3) 0.2034(3) 0.0354(10) Uani 1 1 d . . . . .
C9 C 0.7011(3) 0.5325(3) 0.2056(3) 0.0307(9) Uani 1 1 d . . . . .
N2 N 0.6995(3) 0.5268(3) 0.2948(2) 0.0365(8) Uani 1 1 d . . . . .
H26 H 0.7218 0.5661 0.3143 0.044 Uiso 1 1 calc R U . . .
C10 C 0.7410(4) 0.6056(3) 0.1350(3) 0.0324(9) Uani 1 1 d . . . . .
C11 C 0.7662(3) 0.6945(3) 0.1363(3) 0.0313(9) Uani 1 1 d . . . . .
C12 C 0.8007(4) 0.7634(3) 0.0564(3) 0.0327(9) Uani 1 1 d . . . . .
H3 H 0.8174 0.7509 0.0002 0.039 Uiso 1 1 calc R U . . .
C13 C 0.8044(4) 0.8492(3) 0.0775(3) 0.0343(9) Uani 1 1 d . . . . .
H4 H 0.8220 0.9080 0.0383 0.041 Uiso 1 1 calc R U . . .
C14 C 0.7760(3) 0.8331(3) 0.1723(3) 0.0302(9) Uani 1 1 d . . . . .
N3 N 0.7533(3) 0.7396(3) 0.2071(2) 0.0322(8) Uani 1 1 d . . . . .
H27 H 0.7345 0.7131 0.2621 0.039 Uiso 1 1 calc R U . . .
C15 C 0.7792(3) 0.9078(3) 0.2164(3) 0.0317(9) Uani 1 1 d . . . . .
C16 C 0.7970(3) 0.8902(3) 0.3058(3) 0.0313(9) Uani 1 1 d . . . . .
C17 C 0.8120(4) 0.9682(4) 0.3398(3) 0.0415(11) Uani 1 1 d . . . . .
H5 H 0.8007 1.0420 0.3082 0.050 Uiso 1 1 calc R U . . .
C18 C 0.8454(4) 0.9169(4) 0.4254(3) 0.0403(11) Uani 1 1 d . . . . .
H6 H 0.8624 0.9492 0.4618 0.048 Uiso 1 1 calc R U . . .
C19 C 0.8503(4) 0.8046(3) 0.4512(3) 0.0328(9) Uani 1 1 d . . . . .
N4 N 0.8147(3) 0.7945(3) 0.3763(2) 0.0300(7) Uani 1 1 d . . . . .
H28 H 0.8054 0.7366 0.3748 0.036 Uiso 1 1 calc R U . . .
C20 C 0.8867(4) 0.7235(3) 0.5313(3) 0.0335(9) Uani 1 1 d . . . . .
C21 C 0.8807(4) 0.6147(3) 0.5622(3) 0.0320(9) Uani 1 1 d . . . . .
C22 C 0.9383(4) 0.5200(3) 0.6301(3) 0.0323(9) Uani 1 1 d . . . . .
C23 C 0.8922(3) 0.4395(3) 0.6424(3) 0.0300(9) Uani 1 1 d . . . . .
C24 C 0.8084(4) 0.4867(3) 0.5819(3) 0.0339(9) Uani 1 1 d . . . . .
N5 N 0.8043(3) 0.5904(3) 0.5316(2) 0.0343(8) Uani 1 1 d . . . . .
H29 H 0.7610 0.6337 0.4878 0.041 Uiso 1 1 calc R U . . .
O1 O 0.6874(3) 0.3780(2) 0.71313(18) 0.0391(7) Uani 1 1 d . . . . .
C25 C 0.6113(4) 0.3430(4) 0.7809(3) 0.0427(11) Uani 1 1 d . . . . .
H7 H 0.5373 0.3832 0.7580 0.051 Uiso 1 1 calc R U . . .
H8 H 0.6125 0.3644 0.8336 0.051 Uiso 1 1 calc R U . . .
C26 C 0.6342(4) 0.2203(3) 0.8095(3) 0.0357(10) Uani 1 1 d . . . . .
C27 C 0.7407(4) 0.1416(4) 0.8161(3) 0.0451(11) Uani 1 1 d . . . . .
H9 H 0.8000 0.1646 0.8009 0.054 Uiso 1 1 calc R U . . .
C28 C 0.7602(5) 0.0290(4) 0.8451(3) 0.0537(13) Uani 1 1 d . . . . .
H10 H 0.8323 -0.0233 0.8495 0.064 Uiso 1 1 calc R U . . .
C29 C 0.6724(5) -0.0056(4) 0.8676(4) 0.0579(14) Uani 1 1 d . . . . .
H11 H 0.6851 -0.0812 0.8858 0.069 Uiso 1 1 calc R U . . .
C30 C 0.5661(5) 0.0721(5) 0.8629(3) 0.0596(15) Uani 1 1 d . . . . .
H12 H 0.5069 0.0489 0.8803 0.072 Uiso 1 1 calc R U . . .
C31 C 0.5465(4) 0.1860(4) 0.8320(3) 0.0464(12) Uani 1 1 d . . . . .
H13 H 0.4745 0.2384 0.8267 0.056 Uiso 1 1 calc R U . . .
C32 C 0.5784(5) 0.3177(4) 0.3220(3) 0.0537(13) Uani 1 1 d . . . . .
H14 H 0.5009 0.3524 0.3352 0.081 Uiso 1 1 calc R U . . .
H15 H 0.6135 0.2613 0.3749 0.081 Uiso 1 1 calc R U . . .
H16 H 0.5881 0.2844 0.2747 0.081 Uiso 1 1 calc R U . . .
C33 C 0.6318(4) 0.4334(4) 0.1228(3) 0.0475(12) Uani 1 1 d . . . . .
H17 H 0.5914 0.3850 0.1421 0.071 Uiso 1 1 calc R U . . .
H18 H 0.6998 0.3986 0.0928 0.071 Uiso 1 1 calc R U . . .
H19 H 0.5884 0.5026 0.0820 0.071 Uiso 1 1 calc R U . . .
C34 C 0.7572(3) 0.5862(3) 0.0448(3) 0.0303(9) Uani 1 1 d . . . . .
C35 C 0.8468(4) 0.5006(3) 0.0238(3) 0.0354(10) Uani 1 1 d . . . . .
C36 C 0.8609(4) 0.4793(3) -0.0585(3) 0.0401(10) Uani 1 1 d . . . . .
C37 C 0.7808(4) 0.5440(4) -0.1215(3) 0.0387(10) Uani 1 1 d . . . . .
C38 C 0.6915(4) 0.6312(4) -0.1037(3) 0.0396(10) Uani 1 1 d . . . . .
C39 C 0.6822(4) 0.6528(3) -0.0228(3) 0.0346(9) Uani 1 1 d . . . . .
F1 F 0.9262(2) 0.4335(2) 0.08459(18) 0.0491(7) Uani 1 1 d . . . . .
F2 F 0.9503(2) 0.3961(2) -0.07676(19) 0.0553(8) Uani 1 1 d . . . . .
C41 C 0.8793(4) 1.0314(3) 0.1223(3) 0.0357(10) Uani 1 1 d . . . . .
C44 C 0.6890(4) 1.1952(3) 0.0470(3) 0.0363(10) Uani 1 1 d . . . . .
C48 C 1.0791(4) 0.7978(4) 0.6312(3) 0.0428(11) Uani 1 1 d . . . . .
C49 C 1.0332(4) 0.7946(4) 0.7164(3) 0.0458(12) Uani 1 1 d . . . . .
C50 C 0.9380(4) 0.7717(3) 0.7407(3) 0.0417(11) Uani 1 1 d . . . . .
C52 C 1.0365(4) 0.5012(4) 0.6785(3) 0.0382(10) Uani 1 1 d . . . . .
H20 H 1.0818 0.5374 0.6378 0.057 Uiso 1 1 calc R U . . .
H21 H 1.0789 0.4227 0.6999 0.057 Uiso 1 1 calc R U . . .
H22 H 1.0117 0.5316 0.7285 0.057 Uiso 1 1 calc R U . . .
F3 F 0.7894(3) 0.5205(2) -0.19828(17) 0.0587(8) Uani 1 1 d . . . . .
F4 F 0.6138(2) 0.6961(2) -0.16567(17) 0.0542(7) Uani 1 1 d . . . . .
F5 F 0.5953(2) 0.7409(2) -0.00725(16) 0.0448(6) Uani 1 1 d . . . . .
C40 C 0.7808(4) 1.0157(3) 0.1522(3) 0.0319(9) Uani 1 1 d . . . . .
C42 C 0.8852(4) 1.1234(4) 0.0556(3) 0.0409(11) Uani 1 1 d . . . . .
C43 C 0.7885(4) 1.2056(3) 0.0171(3) 0.0387(10) Uani 1 1 d . . . . .
C45 C 0.6856(3) 1.1017(3) 0.1123(3) 0.0325(9) Uani 1 1 d . . . . .
F6 F 0.9755(2) 0.9506(2) 0.15636(19) 0.0539(7) Uani 1 1 d . . . . .
F7 F 0.9819(2) 1.1343(2) 0.0269(2) 0.0633(9) Uani 1 1 d . . . . .
F8 F 0.7922(2) 1.2958(2) -0.04891(17) 0.0499(7) Uani 1 1 d . . . . .
F9 F 0.5967(2) 1.2783(2) 0.01019(17) 0.0492(7) Uani 1 1 d . . . . .
F10 F 0.5875(2) 1.0923(2) 0.13785(18) 0.0480(7) Uani 1 1 d . . . . .
C46 C 0.9361(4) 0.7522(3) 0.5937(3) 0.0323(9) Uani 1 1 d . . . . .
C47 C 1.0319(4) 0.7763(4) 0.5711(3) 0.0382(10) Uani 1 1 d . . . . .
C51 C 0.8908(4) 0.7534(3) 0.6794(3) 0.0369(10) Uani 1 1 d . . . . .
F11 F 1.0805(2) 0.7780(2) 0.48942(17) 0.0492(7) Uani 1 1 d . . . . .
F12 F 1.1698(2) 0.8226(2) 0.6063(2) 0.0596(8) Uani 1 1 d . . . . .
F13 F 1.0800(3) 0.8146(2) 0.77523(19) 0.0649(9) Uani 1 1 d . . . . .
F14 F 0.8923(3) 0.7702(2) 0.82366(17) 0.0571(8) Uani 1 1 d . . . . .
F15 F 0.7972(2) 0.7339(2) 0.70543(16) 0.0465(6) Uani 1 1 d . . . . .
C53 C 0.9275(4) 0.3249(3) 0.7077(3) 0.0366(10) Uani 1 1 d . . . . .
H23 H 0.8808 0.3260 0.7612 0.055 Uiso 1 1 calc R U . . .
H24 H 1.0028 0.3013 0.7231 0.055 Uiso 1 1 calc R U . . .
H25 H 0.9218 0.2740 0.6808 0.055 Uiso 1 1 calc R U . . .
Cl1A Cl 0.61705(19) 0.72963(18) 0.38470(14) 0.0486(7) Uani 0.543(4) 1 d . . P A 1
Cl3A Cl 0.2266(8) 0.9504(6) 0.3933(5) 0.190(3) Uiso 0.543(4) 1 d . . P A 1
Cl2A Cl 0.5088(12) 0.9788(12) 0.3676(9) 0.306(6) Uiso 0.543(4) 1 d . . P A 1
C54A C 0.3792(17) 1.0171(18) 0.3736(18) 0.116(6) Uiso 0.543(4) 1 d . . P A 1
H30 H 0.3548 1.0480 0.4240 0.140 Uiso 0.543(4) 1 calc R U P A 1
H31 H 0.3529 1.0793 0.3201 0.140 Uiso 0.543(4) 1 calc R U P A 1
C55A C 0.3248(15) 0.9578(14) 0.3812(12) 0.092(6) Uiso 0.543(4) 1 d . . P A 1
H32 H 0.3642 0.8930 0.4290 0.110 Uiso 0.543(4) 1 calc R U P A 1
H33 H 0.3508 0.9345 0.3270 0.110 Uiso 0.543(4) 1 calc R U P A 1
Cl1B Cl 0.5455(5) 0.8319(6) 0.4778(5) 0.177(4) Uani 0.457(4) 1 d . . P A 2
Cl3B Cl 0.2894(3) 0.9485(3) 0.3885(2) 0.0480(8) Uiso 0.457(4) 1 d . . P A 2
C54B C 0.427(2) 1.026(2) 0.3301(15) 0.115(7) Uiso 0.457(4) 1 d . . P A 2
H34 H 0.3710 1.0896 0.2926 0.138 Uiso 0.457(4) 1 calc R U P A 2
H35 H 0.4609 0.9684 0.2997 0.138 Uiso 0.457(4) 1 calc R U P A 2
C55B C 0.3792(16) 0.9818(17) 0.4235(14) 0.094(6) Uiso 0.457(4) 1 d . . P A 2
H36 H 0.3434 1.0389 0.4540 0.113 Uiso 0.457(4) 1 calc R U P A 2
H37 H 0.4341 0.9175 0.4615 0.113 Uiso 0.457(4) 1 calc R U P A 2
Cl2B Cl 0.5342(4) 1.0666(4) 0.3620(3) 0.1091(17) Uiso 0.457(4) 1 d . . P A 2

loop_
_atom_site_aniso_label
_atom_site_aniso_U_11
_atom_site_aniso_U_22
_atom_site_aniso_U_33
_atom_site_aniso_U_23
_atom_site_aniso_U_13
_atom_site_aniso_U_12
C1 0.045(3) 0.038(2) 0.026(2) -0.0012(17) -0.0048(19) -0.024(2)
C2 0.044(3) 0.037(2) 0.028(2) -0.0002(17) -0.0090(19) -0.022(2)
C3 0.055(3) 0.047(3) 0.034(2) 0.000(2) -0.003(2) -0.030(2)
C4 0.060(3) 0.057(3) 0.032(2) 0.004(2) -0.012(2) -0.040(3)
C5 0.049(3) 0.053(3) 0.028(2) -0.0004(19) -0.012(2) -0.032(2)
N1 0.057(2) 0.046(2) 0.0256(18) -0.0004(16) -0.0084(17) -0.028(2)
C6 0.046(3) 0.049(3) 0.024(2) -0.0018(18) -0.0048(19) -0.028(2)
C7 0.055(3) 0.040(2) 0.034(2) 0.0010(19) -0.013(2) -0.027(2)
C8 0.044(3) 0.035(2) 0.031(2) -0.0083(18) -0.0050(19) -0.019(2)
C9 0.037(2) 0.031(2) 0.026(2) -0.0039(16) -0.0070(17) -0.0164(18)
N2 0.051(2) 0.039(2) 0.0240(18) -0.0036(15) -0.0065(16) -0.0246(18)
C10 0.039(2) 0.031(2) 0.025(2) -0.0035(16) -0.0100(18) -0.0125(18)
C11 0.041(2) 0.029(2) 0.024(2) -0.0016(16) -0.0072(17) -0.0150(18)
C12 0.041(2) 0.033(2) 0.021(2) -0.0042(16) -0.0023(17) -0.0144(19)
C13 0.044(3) 0.032(2) 0.028(2) -0.0026(17) -0.0037(19) -0.0188(19)
C14 0.036(2) 0.027(2) 0.025(2) 0.0000(16) -0.0110(17) -0.0108(17)
N3 0.046(2) 0.0337(18) 0.0183(16) -0.0031(13) -0.0040(15) -0.0186(16)
C15 0.039(2) 0.030(2) 0.027(2) -0.0062(16) -0.0040(18) -0.0142(18)
C16 0.037(2) 0.029(2) 0.027(2) -0.0046(16) -0.0057(18) -0.0125(18)
C17 0.069(3) 0.028(2) 0.031(2) 0.0011(17) -0.011(2) -0.025(2)
C18 0.064(3) 0.034(2) 0.028(2) -0.0067(18) -0.008(2) -0.023(2)
C19 0.045(3) 0.029(2) 0.024(2) -0.0025(16) -0.0083(18) -0.0146(19)
N4 0.043(2) 0.0279(17) 0.0207(16) -0.0007(13) -0.0077(14) -0.0170(15)
C20 0.045(3) 0.030(2) 0.026(2) -0.0073(17) -0.0024(18) -0.0148(19)
C21 0.043(2) 0.030(2) 0.024(2) -0.0050(16) -0.0040(18) -0.0159(19)
C22 0.040(2) 0.032(2) 0.023(2) -0.0049(16) -0.0028(18) -0.0134(18)
C23 0.036(2) 0.029(2) 0.0219(19) -0.0039(16) -0.0008(17) -0.0112(17)
C24 0.044(3) 0.032(2) 0.024(2) 0.0000(16) -0.0038(18) -0.0182(19)
N5 0.045(2) 0.0320(18) 0.0236(17) 0.0031(14) -0.0118(15) -0.0172(16)
O1 0.0479(18) 0.0460(17) 0.0246(15) -0.0029(13) -0.0029(13) -0.0238(15)
C25 0.050(3) 0.040(2) 0.031(2) -0.0005(19) 0.001(2) -0.018(2)
C26 0.038(2) 0.036(2) 0.023(2) 0.0006(17) -0.0026(18) -0.0101(19)
C27 0.051(3) 0.040(2) 0.040(3) 0.000(2) -0.005(2) -0.021(2)
C28 0.055(3) 0.041(3) 0.055(3) -0.003(2) -0.021(3) -0.010(2)
C29 0.076(4) 0.040(3) 0.054(3) 0.004(2) -0.019(3) -0.027(3)
C30 0.066(4) 0.067(4) 0.048(3) 0.003(3) -0.006(3) -0.042(3)
C31 0.049(3) 0.048(3) 0.037(3) -0.008(2) 0.007(2) -0.019(2)
C32 0.074(4) 0.057(3) 0.042(3) 0.001(2) -0.011(3) -0.046(3)
C33 0.069(3) 0.053(3) 0.038(3) -0.015(2) -0.002(2) -0.039(3)
C34 0.033(2) 0.031(2) 0.028(2) -0.0085(17) -0.0054(17) -0.0118(17)
C35 0.038(2) 0.032(2) 0.035(2) -0.0046(18) -0.0058(19) -0.0140(19)
C36 0.044(3) 0.029(2) 0.047(3) -0.015(2) 0.007(2) -0.014(2)
C37 0.055(3) 0.042(2) 0.028(2) -0.0138(19) 0.005(2) -0.027(2)
C38 0.054(3) 0.040(2) 0.024(2) -0.0049(18) -0.006(2) -0.018(2)
C39 0.040(2) 0.035(2) 0.028(2) -0.0085(17) -0.0062(18) -0.0121(19)
F1 0.0430(15) 0.0387(14) 0.0546(17) -0.0074(12) -0.0138(13) -0.0048(12)
F2 0.0578(18) 0.0434(15) 0.0630(18) -0.0269(14) 0.0138(14) -0.0143(13)
C41 0.034(2) 0.030(2) 0.036(2) -0.0011(17) -0.0088(19) -0.0092(18)
C44 0.044(3) 0.028(2) 0.033(2) -0.0013(17) -0.015(2) -0.0108(19)
C48 0.045(3) 0.040(2) 0.049(3) -0.006(2) -0.015(2) -0.021(2)
C49 0.064(3) 0.038(2) 0.040(3) -0.008(2) -0.022(2) -0.019(2)
C50 0.068(3) 0.030(2) 0.022(2) -0.0026(17) -0.011(2) -0.014(2)
C52 0.043(3) 0.035(2) 0.033(2) -0.0043(18) -0.013(2) -0.011(2)
F3 0.094(2) 0.0629(18) 0.0311(14) -0.0217(13) 0.0091(14) -0.0393(17)
F4 0.0603(18) 0.0671(18) 0.0299(14) -0.0120(13) -0.0154(13) -0.0152(15)
F5 0.0422(15) 0.0465(15) 0.0375(14) -0.0155(12) -0.0119(11) -0.0021(12)
C40 0.041(2) 0.029(2) 0.024(2) -0.0020(16) -0.0043(18) -0.0146(18)
C42 0.044(3) 0.042(3) 0.039(2) -0.005(2) 0.002(2) -0.024(2)
C43 0.060(3) 0.031(2) 0.026(2) -0.0004(17) -0.008(2) -0.022(2)
C45 0.037(2) 0.032(2) 0.028(2) -0.0034(17) -0.0050(18) -0.0156(18)
F6 0.0375(15) 0.0471(16) 0.0600(18) 0.0061(13) -0.0090(13) -0.0132(12)
F7 0.0472(17) 0.0608(18) 0.072(2) 0.0046(15) 0.0040(15) -0.0318(15)
F8 0.0699(19) 0.0369(14) 0.0384(14) 0.0061(11) -0.0068(13) -0.0271(14)
F9 0.0524(17) 0.0352(14) 0.0492(16) 0.0065(11) -0.0191(13) -0.0141(12)
F10 0.0382(15) 0.0445(15) 0.0534(16) 0.0025(12) -0.0091(12) -0.0183(12)
C46 0.047(3) 0.027(2) 0.022(2) -0.0003(15) -0.0094(18) -0.0150(18)
C47 0.053(3) 0.035(2) 0.029(2) -0.0056(18) -0.007(2) -0.019(2)
C51 0.047(3) 0.033(2) 0.028(2) -0.0040(17) -0.0045(19) -0.015(2)
F11 0.0542(17) 0.0633(17) 0.0399(15) -0.0146(13) 0.0035(13) -0.0343(14)
F12 0.0607(19) 0.0610(18) 0.072(2) -0.0155(15) -0.0145(15) -0.0356(16)
F13 0.097(2) 0.0585(18) 0.0528(18) -0.0133(14) -0.0346(17) -0.0333(18)
F14 0.091(2) 0.0504(16) 0.0280(14) -0.0138(12) -0.0066(14) -0.0218(16)
F15 0.0560(17) 0.0504(15) 0.0339(14) -0.0095(11) 0.0035(12) -0.0249(13)
C53 0.044(3) 0.033(2) 0.028(2) -0.0031(17) -0.0042(19) -0.0137(19)
Cl1A 0.0537(14) 0.0500(13) 0.0442(13) -0.0028(9) -0.0102(10) -0.0271(11)
Cl1B 0.100(4) 0.163(6) 0.194(7) 0.083(5) -0.038(4) -0.071(4)

loop_
_atom_type_symbol
_atom_type_description
_atom_type_scat_dispersion_real
_atom_type_scat_dispersion_imag
_atom_type_scat_source
C C 0.0181 0.0091 'International Tables Vol C Tables 4.2.6.8 and 6.1.1.4'
H H 0.0000 0.0000 'International Tables Vol C Tables 4.2.6.8 and 6.1.1.4'
O O 0.0492 0.0322 'International Tables Vol C Tables 4.2.6.8 and 6.1.1.4'
N N 0.0311 0.0180 'International Tables Vol C Tables 4.2.6.8 and 6.1.1.4'
F F 0.0727 0.0534 'International Tables Vol C Tables 4.2.6.8 and 6.1.1.4'
Cl Cl 0.3639 0.7018 'International Tables Vol C Tables 4.2.6.8 and 6.1.1.4'

loop_
_geom_angle_atom_site_label_1
_geom_angle_atom_site_label_2
_geom_angle_atom_site_label_3
_geom_angle
_geom_angle_site_symmetry_1
_geom_angle_site_symmetry_3
_geom_angle_publ_flag
N1 C1 C2 121.7(4) . . ?
N1 C1 C24 115.7(4) . . ?
C2 C1 C24 122.5(4) . . ?
O1 C2 C3 124.7(4) . . ?
O1 C2 C1 116.4(4) . . ?
C3 C2 C1 118.8(4) . . ?
C4 C3 C2 118.5(4) . . ?
C4 C3 H1 120.8 . . ?
C2 C3 H1 120.8 . . ?
C5 C4 C3 120.2(4) . . ?
C5 C4 H2 119.9 . . ?
C3 C4 H2 119.9 . . ?
N1 C5 C4 121.3(4) . . ?
N1 C5 C6 113.4(4) . . ?
C4 C5 C6 125.3(4) . . ?
C1 N1 C5 119.5(4) . . ?
N2 C6 C7 108.1(4) . . ?
N2 C6 C5 118.5(4) . . ?
C7 C6 C5 133.2(4) . . ?
C6 C7 C8 107.0(4) . . ?
C6 C7 C32 126.4(4) . . ?
C8 C7 C32 126.6(4) . . ?
C7 C8 C9 108.1(4) . . ?
C7 C8 C33 123.1(4) . . ?
C9 C8 C33 128.7(4) . . ?
N2 C9 C8 106.3(3) . . ?
N2 C9 C10 122.7(3) . . ?
C8 C9 C10 131.0(4) . . ?
C6 N2 C9 110.6(3) . . ?
C6 N2 H26 124.7 . . ?
C9 N2 H26 124.7 . . ?
C11 C10 C9 130.0(4) . . ?
C11 C10 C34 114.4(3) . . ?
C9 C10 C34 115.6(3) . . ?
C10 C11 N3 129.1(4) . . ?
C10 C11 C12 122.2(4) . . ?
N3 C11 C12 108.4(3) . . ?
C13 C12 C11 107.7(3) . . ?
C13 C12 H3 126.2 . . ?
C11 C12 H3 126.2 . . ?
C12 C13 C14 107.3(3) . . ?
C12 C13 H4 126.3 . . ?
C14 C13 H4 126.3 . . ?
N3 C14 C15 129.5(4) . . ?
N3 C14 C13 109.8(3) . . ?
C15 C14 C13 120.6(3) . . ?
C14 N3 C11 106.7(3) . . ?
C14 N3 H27 126.6 . . ?
C11 N3 H27 126.6 . . ?
C16 C15 C14 130.3(4) . . ?
C16 C15 C40 115.7(3) . . ?
C14 C15 C40 113.2(3) . . ?
N4 C16 C15 128.5(3) . . ?
N4 C16 C17 106.3(3) . . ?
C15 C16 C17 125.0(4) . . ?
C18 C17 C16 108.7(4) . . ?
C18 C17 H5 125.6 . . ?
C16 C17 H5 125.6 . . ?
C17 C18 C19 109.1(4) . . ?
C17 C18 H6 125.4 . . ?
C19 C18 H6 125.4 . . ?
C20 C19 N4 127.9(4) . . ?
C20 C19 C18 126.8(4) . . ?
N4 C19 C18 105.2(3) . . ?
C16 N4 C19 110.4(3) . . ?
C16 N4 H28 124.8 . . ?
C19 N4 H28 124.8 . . ?
C19 C20 C21 127.3(4) . . ?
C19 C20 C46 116.4(3) . . ?
C21 C20 C46 116.3(3) . . ?
N5 C21 C22 107.3(3) . . ?
N5 C21 C20 122.7(4) . . ?
C22 C21 C20 129.8(4) . . ?
C21 C22 C23 107.7(4) . . ?
C21 C22 C52 127.6(4) . . ?
C23 C22 C52 124.7(4) . . ?
C24 C23 C22 106.7(3) . . ?
C24 C23 C53 126.6(4) . . ?
C22 C23 C53 126.7(4) . . ?
N5 C24 C23 109.2(4) . . ?
N5 C24 C1 118.5(4) . . ?
C23 C24 C1 132.1(4) . . ?
C24 N5 C21 109.1(3) . . ?
C24 N5 H29 125.5 . . ?
C21 N5 H29 125.5 . . ?
C2 O1 C25 118.0(3) . . ?
O1 C25 C26 115.4(4) . . ?
O1 C25 H7 108.4 . . ?
C26 C25 H7 108.4 . . ?
O1 C25 H8 108.4 . . ?
C26 C25 H8 108.4 . . ?
H7 C25 H8 107.5 . . ?
C31 C26 C27 119.4(4) . . ?
C31 C26 C25 118.9(4) . . ?
C27 C26 C25 121.6(4) . . ?
C26 C27 C28 120.9(5) . . ?
C26 C27 H9 119.6 . . ?
C28 C27 H9 119.6 . . ?
C29 C28 C27 119.8(5) . . ?
C29 C28 H10 120.1 . . ?
C27 C28 H10 120.1 . . ?
C30 C29 C28 119.8(5) . . ?
C30 C29 H11 120.1 . . ?
C28 C29 H11 120.1 . . ?
C29 C30 C31 120.2(5) . . ?
C29 C30 H12 119.9 . . ?
C31 C30 H12 119.9 . . ?
C26 C31 C30 119.8(5) . . ?
C26 C31 H13 120.1 . . ?
C30 C31 H13 120.1 . . ?
C7 C32 H14 109.5 . . ?
C7 C32 H15 109.5 . . ?
H14 C32 H15 109.5 . . ?
C7 C32 H16 109.5 . . ?
H14 C32 H16 109.5 . . ?
H15 C32 H16 109.5 . . ?
C8 C33 H17 109.5 . . ?
C8 C33 H18 109.5 . . ?
H17 C33 H18 109.5 . . ?
C8 C33 H19 109.5 . . ?
H17 C33 H19 109.5 . . ?
H18 C33 H19 109.5 . . ?
C35 C34 C39 115.8(4) . . ?
C35 C34 C10 122.2(4) . . ?
C39 C34 C10 122.0(4) . . ?
F1 C35 C34 119.9(4) . . ?
F1 C35 C36 117.3(4) . . ?
C34 C35 C36 122.8(4) . . ?
F2 C36 C37 119.9(4) . . ?
F2 C36 C35 120.9(4) . . ?
C37 C36 C35 119.2(4) . . ?
F3 C37 C38 120.2(4) . . ?
F3 C37 C36 120.1(4) . . ?
C38 C37 C36 119.6(4) . . ?
F4 C38 C37 120.0(4) . . ?
F4 C38 C39 120.3(4) . . ?
C37 C38 C39 119.7(4) . . ?
F5 C39 C38 118.9(4) . . ?
F5 C39 C34 118.3(3) . . ?
C38 C39 C34 122.7(4) . . ?
F6 C41 C42 117.3(4) . . ?
F6 C41 C40 119.4(3) . . ?
C42 C41 C40 123.2(4) . . ?
F9 C44 C45 121.6(4) . . ?
F9 C44 C43 118.3(4) . . ?
C45 C44 C43 120.1(4) . . ?
F12 C48 C49 119.9(4) . . ?
F12 C48 C47 120.0(4) . . ?
C49 C48 C47 120.1(4) . . ?
F13 C49 C48 120.0(5) . . ?
F13 C49 C50 120.5(4) . . ?
C48 C49 C50 119.4(4) . . ?
F14 C50 C51 121.1(4) . . ?
F14 C50 C49 119.3(4) . . ?
C51 C50 C49 119.6(4) . . ?
C22 C52 H20 109.5 . . ?
C22 C52 H21 109.5 . . ?
H20 C52 H21 109.5 . . ?
C22 C52 H22 109.5 . . ?
H20 C52 H22 109.5 . . ?
H21 C52 H22 109.5 . . ?
C41 C40 C45 115.9(3) . . ?
C41 C40 C15 121.6(4) . . ?
C45 C40 C15 122.3(4) . . ?
F7 C42 C41 121.5(4) . . ?
F7 C42 C43 119.8(4) . . ?
C41 C42 C43 118.6(4) . . ?
F8 C43 C44 120.2(4) . . ?
F8 C43 C42 119.8(4) . . ?
C44 C43 C42 120.0(4) . . ?
F10 C45 C44 118.7(4) . . ?
F10 C45 C40 119.2(3) . . ?
C44 C45 C40 122.1(4) . . ?
C51 C46 C47 115.9(4) . . ?
C51 C46 C20 121.3(4) . . ?
C47 C46 C20 122.7(4) . . ?
F11 C47 C48 118.2(4) . . ?
F11 C47 C46 119.9(4) . . ?
C48 C47 C46 121.9(4) . . ?
F15 C51 C50 117.4(4) . . ?
F15 C51 C46 119.6(4) . . ?
C50 C51 C46 123.0(4) . . ?
C23 C53 H23 109.5 . . ?
C23 C53 H24 109.5 . . ?
H23 C53 H24 109.5 . . ?
C23 C53 H25 109.5 . . ?
H23 C53 H25 109.5 . . ?
H24 C53 H25 109.5 . . ?
C55A C54A Cl2A 126.8(18) . . ?
C55A C54A H30 105.6 . . ?
Cl2A C54A H30 105.6 . . ?
C55A C54A H31 105.6 . . ?
Cl2A C54A H31 105.6 . . ?
H30 C54A H31 106.1 . . ?
C54A C55A Cl3A 147.2(18) . . ?
C54A C55A H32 100.0 . . ?
Cl3A C55A H32 100.0 . . ?
C54A C55A H33 100.0 . . ?
Cl3A C55A H33 100.0 . . ?
H32 C55A H33 104.2 . . ?
C55B C54B Cl2B 100.5(14) . . ?
C55B C54B H34 111.7 . . ?
Cl2B C54B H34 111.7 . . ?
C55B C54B H35 111.7 . . ?
Cl2B C54B H35 111.7 . . ?
H34 C54B H35 109.4 . . ?
C54B C55B Cl3B 96.5(15) . . ?
C54B C55B H36 112.4 . . ?
Cl3B C55B H36 112.4 . . ?
C54B C55B H37 112.4 . . ?
Cl3B C55B H37 112.4 . . ?
H36 C55B H37 110.0 . . ?

loop_
_geom_bond_atom_site_label_1
_geom_bond_atom_site_label_2
_geom_bond_distance
_geom_bond_site_symmetry_2
_geom_bond_publ_flag
C1 N1 1.334(5) . ?
C1 C2 1.417(6) . ?
C1 C24 1.462(6) . ?
C2 O1 1.359(5) . ?
C2 C3 1.394(6) . ?
C3 C4 1.387(6) . ?
C3 H1 0.9300 . ?
C4 C5 1.386(6) . ?
C4 H2 0.9300 . ?
C5 N1 1.363(5) . ?
C5 C6 1.457(6) . ?
C6 N2 1.369(5) . ?
C6 C7 1.402(6) . ?
C7 C8 1.407(6) . ?
C7 C32 1.499(6) . ?
C8 C9 1.420(5) . ?
C8 C33 1.506(6) . ?
C9 N2 1.376(5) . ?
C9 C10 1.424(5) . ?
N2 H26 0.8600 . ?
C10 C11 1.394(5) . ?
C10 C34 1.494(5) . ?
C11 N3 1.399(5) . ?
C11 C12 1.438(5) . ?
C12 C13 1.343(6) . ?
C12 H3 0.9300 . ?
C13 C14 1.442(5) . ?
C13 H4 0.9300 . ?
C14 N3 1.353(5) . ?
C14 C15 1.430(5) . ?
N3 H27 0.8600 . ?
C15 C16 1.391(5) . ?
C15 C40 1.499(5) . ?
C16 N4 1.374(5) . ?
C16 C17 1.433(6) . ?
C17 C18 1.350(6) . ?
C17 H5 0.9300 . ?
C18 C19 1.435(5) . ?
C18 H6 0.9300 . ?
C19 C20 1.379(5) . ?
C19 N4 1.403(5) . ?
N4 H28 0.8600 . ?
C20 C21 1.441(5) . ?
C20 C46 1.489(5) . ?
C21 N5 1.379(5) . ?
C21 C22 1.401(5) . ?
C22 C23 1.414(5) . ?
C22 C52 1.503(6) . ?
C23 C24 1.383(6) . ?
C23 C53 1.499(5) . ?
C24 N5 1.366(5) . ?
N5 H29 0.8600 . ?
O1 C25 1.444(5) . ?
C25 C26 1.503(6) . ?
C25 H7 0.9700 . ?
C25 H8 0.9700 . ?
C26 C31 1.376(6) . ?
C26 C27 1.380(6) . ?
C27 C28 1.383(6) . ?
C27 H9 0.9300 . ?
C28 C29 1.380(7) . ?
C28 H10 0.9300 . ?
C29 C30 1.374(8) . ?
C29 H11 0.9300 . ?
C30 C31 1.400(7) . ?
C30 H12 0.9300 . ?
C31 H13 0.9300 . ?
C32 H14 0.9600 . ?
C32 H15 0.9600 . ?
C32 H16 0.9600 . ?
C33 H17 0.9600 . ?
C33 H18 0.9600 . ?
C33 H19 0.9600 . ?
C34 C35 1.375(6) . ?
C34 C39 1.388(6) . ?
C35 F1 1.354(5) . ?
C35 C36 1.385(6) . ?
C36 F2 1.340(5) . ?
C36 C37 1.377(7) . ?
C37 F3 1.325(5) . ?
C37 C38 1.369(6) . ?
C38 F4 1.349(5) . ?
C38 C39 1.375(5) . ?
C39 F5 1.348(5) . ?
C41 F6 1.352(5) . ?
C41 C42 1.372(6) . ?
C41 C40 1.389(6) . ?
C44 F9 1.341(5) . ?
C44 C45 1.367(5) . ?
C44 C43 1.372(6) . ?
C48 F12 1.342(5) . ?
C48 C49 1.373(7) . ?
C48 C47 1.377(6) . ?
C49 F13 1.345(5) . ?
C49 C50 1.385(7) . ?
C50 F14 1.344(5) . ?
C50 C51 1.366(6) . ?
C52 H20 0.9600 . ?
C52 H21 0.9600 . ?
C52 H22 0.9600 . ?
C40 C45 1.394(6) . ?
C42 F7 1.336(5) . ?
C42 C43 1.383(6) . ?
C43 F8 1.343(4) . ?
C45 F10 1.341(5) . ?
C46 C51 1.386(6) . ?
C46 C47 1.399(6) . ?
C47 F11 1.337(5) . ?
C51 F15 1.344(5) . ?
C53 H23 0.9600 . ?
C53 H24 0.9600 . ?
C53 H25 0.9600 . ?
Cl3A C55A 1.324(18) . ?
Cl2A C54A 1.57(2) . ?
C54A C55A 1.26(2) . ?
C54A H30 0.9700 . ?
C54A H31 0.9700 . ?
C55A H32 0.9700 . ?
C55A H33 0.9700 . ?
Cl3B C55B 1.657(19) . ?
C54B C55B 1.53(3) . ?
C54B Cl2B 1.91(2) . ?
C54B H34 0.9700 . ?
C54B H35 0.9700 . ?
C55B H36 0.9700 . ?
C55B H37 0.9700 . ?

loop_
_geom_hbond_atom_site_label_D
_geom_hbond_atom_site_label_H
_geom_hbond_atom_site_label_A
_geom_hbond_distance_DH
_geom_hbond_distance_HA
_geom_hbond_distance_DA
_geom_hbond_angle_DHA
_geom_hbond_site_symmetry_A
C3 H1 Cl1A 0.93 2.83 3.488(5) 129.0 2_666
C13 H4 F7 0.93 2.54 3.086(5) 118.1 2_775
C18 H6 Cl3A 0.93 2.89 3.669(9) 142.3 2_676
C3 H1 Cl1A 0.93 2.83 3.488(5) 129.0 2_666
C13 H4 F7 0.93 2.54 3.086(5) 118.1 2_775
C25 H8 F9 0.97 2.65 3.413(5) 136.0 1_546
N2 H26 N3 0.86 2.57 3.107(5) 121.2 .
N2 H26 Cl1A 0.86 2.61 3.248(4) 132.4 .
N3 H27 N2 0.86 2.65 3.107(5) 114.4 .
N3 H27 Cl1A 0.86 2.28 3.063(4) 150.9 .
N4 H28 N5 0.86 2.62 3.087(4) 115.3 .
N4 H28 Cl1A 0.86 2.51 3.060(4) 122.3 .
N5 H29 N4 0.86 2.60 3.087(4) 116.9 .
N5 H29 Cl1A 0.86 2.36 3.205(4) 167.1 .
C54A H31 F15 0.97 2.48 3.22(2) 133.1 2_676
C54B H34 F15 0.97 2.55 3.37(3) 143.4 2_676
Cl1B H37 Cl3B 1.46 2.22 3.424(7) 136.0 .
C55B H37 Cl1B 0.97 1.46 2.37(2) 152.4 .
C55B H37 Cl2B 0.97 2.96 3.51(2) 116.9 2_676

loop_
_geom_torsion_atom_site_label_1
_geom_torsion_atom_site_label_2
_geom_torsion_atom_site_label_3
_geom_torsion_atom_site_label_4
_geom_torsion
_geom_torsion_site_symmetry_1
_geom_torsion_site_symmetry_2
_geom_torsion_site_symmetry_3
_geom_torsion_site_symmetry_4
_geom_torsion_publ_flag
N1 C1 C2 O1 -175.5(4) . . . . ?
C24 C1 C2 O1 1.5(6) . . . . ?
N1 C1 C2 C3 1.4(7) . . . . ?
C24 C1 C2 C3 178.4(4) . . . . ?
O1 C2 C3 C4 176.8(4) . . . . ?
C1 C2 C3 C4 0.2(7) . . . . ?
C2 C3 C4 C5 -0.9(7) . . . . ?
C3 C4 C5 N1 0.1(8) . . . . ?
C3 C4 C5 C6 179.8(5) . . . . ?
C2 C1 N1 C5 -2.2(7) . . . . ?
C24 C1 N1 C5 -179.5(4) . . . . ?
C4 C5 N1 C1 1.5(7) . . . . ?
C6 C5 N1 C1 -178.2(4) . . . . ?
N1 C5 C6 N2 -15.0(6) . . . . ?
C4 C5 C6 N2 165.3(5) . . . . ?
N1 C5 C6 C7 159.0(5) . . . . ?
C4 C5 C6 C7 -20.8(9) . . . . ?
N2 C6 C7 C8 0.4(5) . . . . ?
C5 C6 C7 C8 -174.0(5) . . . . ?
N2 C6 C7 C32 -178.8(5) . . . . ?
C5 C6 C7 C32 6.8(9) . . . . ?
C6 C7 C8 C9 -0.1(5) . . . . ?
C32 C7 C8 C9 179.1(5) . . . . ?
C6 C7 C8 C33 -175.9(4) . . . . ?
C32 C7 C8 C33 3.3(8) . . . . ?
C7 C8 C9 N2 -0.3(5) . . . . ?
C33 C8 C9 N2 175.3(4) . . . . ?
C7 C8 C9 C10 -179.8(5) . . . . ?
C33 C8 C9 C10 -4.3(8) . . . . ?
C7 C6 N2 C9 -0.6(5) . . . . ?
C5 C6 N2 C9 174.7(4) . . . . ?
C8 C9 N2 C6 0.6(5) . . . . ?
C10 C9 N2 C6 -179.8(4) . . . . ?
N2 C9 C10 C11 -12.3(7) . . . . ?
C8 C9 C10 C11 167.2(5) . . . . ?
N2 C9 C10 C34 168.7(4) . . . . ?
C8 C9 C10 C34 -11.8(7) . . . . ?
C9 C10 C11 N3 -3.8(8) . . . . ?
C34 C10 C11 N3 175.2(4) . . . . ?
C9 C10 C11 C12 -176.7(4) . . . . ?
C34 C10 C11 C12 2.3(6) . . . . ?
C10 C11 C12 C13 172.0(4) . . . . ?
N3 C11 C12 C13 -2.2(5) . . . . ?
C11 C12 C13 C14 2.0(5) . . . . ?
C12 C13 C14 N3 -1.3(5) . . . . ?
C12 C13 C14 C15 176.2(4) . . . . ?
C15 C14 N3 C11 -177.3(4) . . . . ?
C13 C14 N3 C11 -0.1(5) . . . . ?
C10 C11 N3 C14 -172.3(4) . . . . ?
C12 C11 N3 C14 1.4(5) . . . . ?
N3 C14 C15 C16 24.4(8) . . . . ?
C13 C14 C15 C16 -152.6(4) . . . . ?
N3 C14 C15 C40 -166.2(4) . . . . ?
C13 C14 C15 C40 16.8(6) . . . . ?
C14 C15 C16 N4 -1.2(8) . . . . ?
C40 C15 C16 N4 -170.4(4) . . . . ?
C14 C15 C16 C17 171.7(5) . . . . ?
C40 C15 C16 C17 2.5(6) . . . . ?
N4 C16 C17 C18 4.3(5) . . . . ?
C15 C16 C17 C18 -169.9(4) . . . . ?
C16 C17 C18 C19 -1.6(6) . . . . ?
C17 C18 C19 C20 175.9(5) . . . . ?
C17 C18 C19 N4 -1.6(5) . . . . ?
C15 C16 N4 C19 168.5(4) . . . . ?
C17 C16 N4 C19 -5.4(5) . . . . ?
C20 C19 N4 C16 -173.1(4) . . . . ?
C18 C19 N4 C16 4.4(5) . . . . ?
N4 C19 C20 C21 -10.5(7) . . . . ?
C18 C19 C20 C21 172.5(4) . . . . ?
N4 C19 C20 C46 170.7(4) . . . . ?
C18 C19 C20 C46 -6.3(7) . . . . ?
C19 C20 C21 N5 -23.7(7) . . . . ?
C46 C20 C21 N5 155.1(4) . . . . ?
C19 C20 C21 C22 162.5(5) . . . . ?
C46 C20 C21 C22 -18.7(7) . . . . ?
N5 C21 C22 C23 -2.3(5) . . . . ?
C20 C21 C22 C23 172.3(4) . . . . ?
N5 C21 C22 C52 174.0(4) . . . . ?
C20 C21 C22 C52 -11.4(7) . . . . ?
C21 C22 C23 C24 0.2(5) . . . . ?
C52 C22 C23 C24 -176.3(4) . . . . ?
C21 C22 C23 C53 179.8(4) . . . . ?
C52 C22 C23 C53 3.3(7) . . . . ?
C22 C23 C24 N5 2.1(5) . . . . ?
C53 C23 C24 N5 -177.5(4) . . . . ?
C22 C23 C24 C1 176.2(5) . . . . ?
C53 C23 C24 C1 -3.4(8) . . . . ?
N1 C1 C24 N5 40.7(6) . . . . ?
C2 C1 C24 N5 -136.5(4) . . . . ?
N1 C1 C24 C23 -132.9(5) . . . . ?
C2 C1 C24 C23 49.8(7) . . . . ?
C23 C24 N5 C21 -3.6(5) . . . . ?
C1 C24 N5 C21 -178.6(4) . . . . ?
C22 C21 N5 C24 3.6(5) . . . . ?
C20 C21 N5 C24 -171.4(4) . . . . ?
C3 C2 O1 C25 -9.4(6) . . . . ?
C1 C2 O1 C25 167.3(4) . . . . ?
C2 O1 C25 C26 77.2(5) . . . . ?
O1 C25 C26 C31 -145.7(4) . . . . ?
O1 C25 C26 C27 36.2(6) . . . . ?
C31 C26 C27 C28 -0.1(7) . . . . ?
C25 C26 C27 C28 178.1(4) . . . . ?
C26 C27 C28 C29 0.2(8) . . . . ?
C27 C28 C29 C30 -1.4(8) . . . . ?
C28 C29 C30 C31 2.6(8) . . . . ?
C27 C26 C31 C30 1.2(7) . . . . ?
C25 C26 C31 C30 -177.0(4) . . . . ?
C29 C30 C31 C26 -2.5(8) . . . . ?
C11 C10 C34 C35 103.5(5) . . . . ?
C9 C10 C34 C35 -77.3(5) . . . . ?
C11 C10 C34 C39 -77.0(5) . . . . ?
C9 C10 C34 C39 102.1(5) . . . . ?
C39 C34 C35 F1 177.8(4) . . . . ?
C10 C34 C35 F1 -2.7(6) . . . . ?
C39 C34 C35 C36 -1.7(6) . . . . ?
C10 C34 C35 C36 177.8(4) . . . . ?
F1 C35 C36 F2 -0.6(6) . . . . ?
C34 C35 C36 F2 179.0(4) . . . . ?
F1 C35 C36 C37 178.5(4) . . . . ?
C34 C35 C36 C37 -1.9(6) . . . . ?
F2 C36 C37 F3 3.4(6) . . . . ?
C35 C36 C37 F3 -175.7(4) . . . . ?
F2 C36 C37 C38 -177.8(4) . . . . ?
C35 C36 C37 C38 3.1(6) . . . . ?
F3 C37 C38 F4 -2.4(6) . . . . ?
C36 C37 C38 F4 178.8(4) . . . . ?
F3 C37 C38 C39 178.2(4) . . . . ?
C36 C37 C38 C39 -0.5(6) . . . . ?
F4 C38 C39 F5 -1.2(6) . . . . ?
C37 C38 C39 F5 178.2(4) . . . . ?
F4 C38 C39 C34 177.3(4) . . . . ?
C37 C38 C39 C34 -3.4(7) . . . . ?
C35 C34 C39 F5 -177.1(3) . . . . ?
C10 C34 C39 F5 3.4(6) . . . . ?
C35 C34 C39 C38 4.4(6) . . . . ?
C10 C34 C39 C38 -175.1(4) . . . . ?
F12 C48 C49 F13 -1.0(7) . . . . ?
C47 C48 C49 F13 179.4(4) . . . . ?
F12 C48 C49 C50 178.4(4) . . . . ?
C47 C48 C49 C50 -1.3(7) . . . . ?
F13 C49 C50 F14 0.3(6) . . . . ?
C48 C49 C50 F14 -179.0(4) . . . . ?
F13 C49 C50 C51 178.9(4) . . . . ?
C48 C49 C50 C51 -0.4(7) . . . . ?
F6 C41 C40 C45 -178.5(4) . . . . ?
C42 C41 C40 C45 -2.0(6) . . . . ?
F6 C41 C40 C15 -4.6(6) . . . . ?
C42 C41 C40 C15 171.9(4) . . . . ?
C16 C15 C40 C41 76.7(5) . . . . ?
C14 C15 C40 C41 -94.4(5) . . . . ?
C16 C15 C40 C45 -109.8(5) . . . . ?
C14 C15 C40 C45 79.1(5) . . . . ?
F6 C41 C42 F7 -1.6(7) . . . . ?
C40 C41 C42 F7 -178.2(4) . . . . ?
F6 C41 C42 C43 177.6(4) . . . . ?
C40 C41 C42 C43 1.0(7) . . . . ?
F9 C44 C43 F8 -1.7(6) . . . . ?
C45 C44 C43 F8 178.0(4) . . . . ?
F9 C44 C43 C42 177.7(4) . . . . ?
C45 C44 C43 C42 -2.7(7) . . . . ?
F7 C42 C43 F8 0.0(7) . . . . ?
C41 C42 C43 F8 -179.2(4) . . . . ?
F7 C42 C43 C44 -179.4(4) . . . . ?
C41 C42 C43 C44 1.4(7) . . . . ?
F9 C44 C45 F10 1.9(6) . . . . ?
C43 C44 C45 F10 -177.7(4) . . . . ?
F9 C44 C45 C40 -178.8(4) . . . . ?
C43 C44 C45 C40 1.6(6) . . . . ?
C41 C40 C45 F10 180.0(4) . . . . ?
C15 C40 C45 F10 6.1(6) . . . . ?
C41 C40 C45 C44 0.7(6) . . . . ?
C15 C40 C45 C44 -173.1(4) . . . . ?
C19 C20 C46 C51 119.5(4) . . . . ?
C21 C20 C46 C51 -59.4(5) . . . . ?
C19 C20 C46 C47 -62.4(6) . . . . ?
C21 C20 C46 C47 118.7(4) . . . . ?
F12 C48 C47 F11 1.7(6) . . . . ?
C49 C48 C47 F11 -178.6(4) . . . . ?
F12 C48 C47 C46 -178.8(4) . . . . ?
C49 C48 C47 C46 0.9(7) . . . . ?
C51 C46 C47 F11 -179.4(4) . . . . ?
C20 C46 C47 F11 2.4(6) . . . . ?
C51 C46 C47 C48 1.1(6) . . . . ?
C20 C46 C47 C48 -177.0(4) . . . . ?
F14 C50 C51 F15 0.0(6) . . . . ?
C49 C50 C51 F15 -178.6(4) . . . . ?
F14 C50 C51 C46 -178.8(4) . . . . ?
C49 C50 C51 C46 2.6(7) . . . . ?
C47 C46 C51 F15 178.3(4) . . . . ?
C20 C46 C51 F15 -3.5(6) . . . . ?
C47 C46 C51 C50 -2.9(6) . . . . ?
C20 C46 C51 C50 175.3(4) . . . . ?
Cl2A C54A C55A Cl3A 174(2) . . . . ?
Cl2B C54B C55B Cl3B -179.6(11) . . . . ?
